data_7013734
loop_
_publ_author_name
'Adams, Christopher J.'
'Anderson, Kirsty M.'
'Bardaji, Manuel'
'Connelly, Neil G.'
'Goodwin, Nicholas J.'
'Llamas-Rey, Estefania'
'Orpen, A. Guy'
'Rieger, Philip H.'

_publ_section_title
;
 Bi- and poly-metallic cyanide-bridged complexes of the redox-active
 cyanomanganese nitrosyl unit [Mn(CN)(PR3)(NO)(eta-C5H4Me)].
;
_journal_issue 4
_journal_name_full 'Dalton transactions (Cambridge, England : 2003)'
_journal_page_first 683
_journal_page_last 694
_journal_paper_doi 10.1039/b313654j
_journal_year 2004
_chemical_formula_sum 'C52 H74 F12 Mn5 N12 O5 P2'
_chemical_formula_weight 1511.87
_chemical_name_systematic
;
?
;
_space_group_IT_number 2
_symmetry_cell_setting triclinic
_symmetry_space_group_name_Hall '-P 1'
_symmetry_space_group_name_H-M 'P -1'
_atom_sites_solution_hydrogens geom
_atom_sites_solution_primary direct
_atom_sites_solution_secondary difmap
_audit_creation_method SHELXL-97
_cell_angle_alpha 86.9700(10)
_cell_angle_beta 82.8850(10)
_cell_angle_gamma 76.2980(10)
_cell_formula_units_Z 2
_cell_length_a 9.4219(4)
_cell_length_b 14.5958(6)
_cell_length_c 25.8306(11)
_cell_measurement_reflns_used 156
_cell_measurement_temperature 173(2)
_cell_volume 3423.5(2)
_computing_cell_refinement 'Bruker SMART'
_computing_data_collection 'Bruker SMART'
_computing_data_reduction 'Bruker SHELXTL'
_computing_molecular_graphics 'Bruker SHELXTL'
_computing_publication_material 'Bruker SHELXTL'
_computing_structure_refinement 'SHELXL-97 (Sheldrick, 1997)'
_computing_structure_solution 'SHELXS-97 (Sheldrick, 1990)'
_diffrn_ambient_temperature 173(2)
_diffrn_measured_fraction_theta_full 0.997
_diffrn_measured_fraction_theta_max 0.997
_diffrn_measurement_device_type 'Siemens CCD area detector'
_diffrn_measurement_method '\w scans with narrow frames'
_diffrn_radiation_monochromator graphite
_diffrn_radiation_source 'fine-focus sealed tube'
_diffrn_radiation_type MoK\a
_diffrn_radiation_wavelength 0.71073
_diffrn_reflns_av_R_equivalents 0.0479
_diffrn_reflns_av_sigmaI/netI 0.0726
_diffrn_reflns_limit_h_max 11
_diffrn_reflns_limit_h_min -11
_diffrn_reflns_limit_k_max 17
_diffrn_reflns_limit_k_min -17
_diffrn_reflns_limit_l_max 30
_diffrn_reflns_limit_l_min -30
_diffrn_reflns_number 29916
_diffrn_reflns_theta_full 25.00
_diffrn_reflns_theta_max 25.00
_diffrn_reflns_theta_min 1.59
_diffrn_standards_decay_% 0
_exptl_absorpt_coefficient_mu 1.027
_exptl_absorpt_correction_T_max 1.000000
_exptl_absorpt_correction_T_min 0.772953
_exptl_absorpt_correction_type multi-scan
_exptl_absorpt_process_details 'SADABS (Sheldrick, 1996)'
_exptl_crystal_colour red
_exptl_crystal_density_diffrn 1.467
_exptl_crystal_density_meas ?
_exptl_crystal_density_method .
_exptl_crystal_description plate
_exptl_crystal_F_000 1546
_exptl_crystal_size_max 0.5
_exptl_crystal_size_mid 0.2
_exptl_crystal_size_min 0.05
_refine_diff_density_max 0.878
_refine_diff_density_min -0.800
_refine_diff_density_rms 0.083
_refine_ls_extinction_method none
_refine_ls_goodness_of_fit_ref 1.045
_refine_ls_hydrogen_treatment constr
_refine_ls_matrix_type full
_refine_ls_number_parameters 802
_refine_ls_number_reflns 12028
_refine_ls_number_restraints 0
_refine_ls_restrained_S_all 1.045
_refine_ls_R_factor_all 0.1200
_refine_ls_R_factor_gt 0.0681
_refine_ls_shift/su_max 0.037
_refine_ls_shift/su_mean 0.001
_refine_ls_structure_factor_coef Fsqd
_refine_ls_weighting_details 'calc w=1/[\s^2^(Fo^2^)+(0.1052P)^2^+1.5733P] where P=(Fo^2^+2Fc^2^)/3'
_refine_ls_weighting_scheme calc
_refine_ls_wR_factor_gt 0.1754
_refine_ls_wR_factor_ref 0.2013
_reflns_number_gt 7133
_reflns_number_total 12028
_reflns_threshold_expression >2sigma(I)
_cod_data_source_file b313654j.txt
_cod_data_source_block 31
_cod_depositor_comments
;
The following automatic conversions were performed:
'_symmetry_cell_setting' value 'Triclinic' changed to 'triclinic'
according to '/home/saulius/struct/CIF-dictionaries/cif_core.dic'
dictionary named 'cif_core.dic' version 2.4.1 from 2010-06-29.

Automatic conversion script
Id: cif_fix_enum 1527 2010-12-29 10:47:43Z saulius 
;
_cod_original_sg_symbol_H-M P-1
_cod_database_code 7013734

loop_
_symmetry_equiv_pos_as_xyz
'x, y, z'
'-x, -y, -z'

loop_
_atom_site_label
_atom_site_type_symbol
_atom_site_fract_x
_atom_site_fract_y
_atom_site_fract_z
_atom_site_U_iso_or_equiv
_atom_site_adp_type
_atom_site_occupancy
_atom_site_symmetry_multiplicity
_atom_site_calc_flag
_atom_site_refinement_flags
_atom_site_disorder_assembly
_atom_site_disorder_group
Mn1 Mn 0.35105(9) -1.28898(6) 0.25402(3) 0.0395(2) Uani 1 1 d . . .
Mn2 Mn 0.13543(12) -1.33785(9) 0.44543(4) 0.0643(3) Uani 1 1 d . . .
Mn3 Mn 0.29965(10) -1.50650(6) 0.10997(4) 0.0511(3) Uani 1 1 d . . .
Mn4 Mn 0.82370(10) -1.51351(6) 0.31405(4) 0.0459(3) Uani 1 1 d . . .
Mn5 Mn 0.52353(10) -1.00577(5) 0.16302(3) 0.0408(2) Uani 1 1 d . . .
O1 O 0.1209(5) -1.1914(3) 0.2455(2) 0.0744(14) Uani 1 1 d . . .
O201 O 0.0565(6) -1.5124(4) 0.4409(2) 0.0862(17) Uani 1 1 d . . .
O301 O 0.4016(6) -1.4040(4) 0.0231(2) 0.0804(15) Uani 1 1 d . . .
O401 O 0.7846(10) -1.4049(5) 0.4034(3) 0.148(3) Uani 1 1 d . . .
O501 O 0.8116(5) -1.0901(3) 0.1210(2) 0.0702(14) Uani 1 1 d . . .
N2 N 0.2557(6) -1.3160(4) 0.3300(2) 0.0585(14) Uani 1 1 d . . .
N3 N 0.3071(6) -1.3690(4) 0.1949(2) 0.0540(13) Uani 1 1 d . . .
N4 N 0.5623(6) -1.3806(4) 0.2671(2) 0.0515(13) Uani 1 1 d . . .
N5 N 0.4381(5) -1.1735(3) 0.22667(19) 0.0482(12) Uani 1 1 d . . .
N201 N 0.0860(6) -1.4386(5) 0.4414(2) 0.0676(17) Uani 1 1 d . . .
N202 N -0.1581(7) -1.2027(5) 0.4297(2) 0.0690(16) Uani 1 1 d . . .
N301 N 0.3573(6) -1.4446(4) 0.0595(2) 0.0546(13) Uani 1 1 d . . .
N302 N -0.0256(6) -1.4233(3) 0.0982(2) 0.0513(13) Uani 1 1 d . . .
N401 N 0.7999(7) -1.4505(4) 0.3660(3) 0.0768(18) Uani 1 1 d . . .
N402 N 0.6112(6) -1.6368(4) 0.3537(2) 0.0569(14) Uani 1 1 d . . .
N501 N 0.6916(6) -1.0590(3) 0.13826(19) 0.0455(12) Uani 1 1 d . . .
N502 N 0.3635(6) -1.0564(4) 0.07654(19) 0.0498(13) Uani 1 1 d . . .
C2 C 0.2076(7) -1.3238(5) 0.3722(3) 0.0561(16) Uani 1 1 d . . .
C3 C 0.3003(6) -1.4190(4) 0.1634(3) 0.0467(15) Uani 1 1 d . . .
C4 C 0.6624(7) -1.4315(4) 0.2824(2) 0.0437(14) Uani 1 1 d . . .
C5 C 0.4726(7) -1.1117(4) 0.2031(2) 0.0444(14) Uani 1 1 d . . .
C6 C -0.1195(12) -1.2223(7) 0.2408(6) 0.140(5) Uani 1 1 d . . .
H6A H -0.1293 -1.2585 0.2111 0.210 Uiso 1 1 calc R . .
H6B H -0.1732 -1.1566 0.2365 0.210 Uiso 1 1 calc R . .
H6C H -0.1601 -1.2494 0.2732 0.210 Uiso 1 1 calc R . .
C7 C 0.0005(12) -1.2249(11) 0.2426(11) 0.354(19) Uani 1 1 d . . .
H7A H 0.0396 -1.2638 0.2114 0.424 Uiso 1 1 calc R . .
H7B H 0.0148 -1.2712 0.2720 0.424 Uiso 1 1 calc R . .
C8 C 0.0836(11) -1.0947(7) 0.2673(5) 0.118(4) Uani 1 1 d . . .
H8A H -0.0006 -1.0890 0.2949 0.142 Uiso 1 1 calc R . .
H8B H 0.1686 -1.0842 0.2832 0.142 Uiso 1 1 calc R . .
C9 C 0.0479(14) -1.0267(10) 0.2281(8) 0.216(9) Uani 1 1 d . . .
H9A H -0.0102 -0.9679 0.2438 0.324 Uiso 1 1 calc R . .
H9B H -0.0095 -1.0490 0.2044 0.324 Uiso 1 1 calc R . .
H9C H 0.1384 -1.0153 0.2085 0.324 Uiso 1 1 calc R . .
C201 C 0.470(2) -1.3940(9) 0.4461(6) 0.229(10) Uani 1 1 d . . .
H20A H 0.5512 -1.3836 0.4637 0.344 Uiso 1 1 calc R . .
H20B H 0.4849 -1.3756 0.4091 0.344 Uiso 1 1 calc R . .
H20C H 0.4681 -1.4608 0.4492 0.344 Uiso 1 1 calc R . .
C202 C 0.3419(6) -1.3416(6) 0.4683(2) 0.094(3) Uani 1 1 d G . .
C203 C 0.2769(9) -1.2440(5) 0.4622(2) 0.117(4) Uani 1 1 d G . .
H20D H 0.3151 -1.1988 0.4369 0.140 Uiso 1 1 calc R . .
C204 C 0.1484(8) -1.2216(4) 0.4986(3) 0.171(7) Uani 1 1 d G . .
H20E H 0.0779 -1.1586 0.5023 0.206 Uiso 1 1 calc R . .
C205 C 0.1339(7) -1.3054(6) 0.5271(2) 0.093(3) Uani 1 1 d G . .
H20F H 0.0552 -1.3108 0.5560 0.112 Uiso 1 1 calc R . .
C206 C 0.2536(9) -1.3796(4) 0.5084(3) 0.107(3) Uani 1 1 d G . .
H20G H 0.2782 -1.4449 0.5238 0.129 Uiso 1 1 calc R . .
C207 C -0.0480(9) -1.2529(5) 0.4347(3) 0.0635(18) Uani 1 1 d . . .
C208 C -0.2995(9) -1.1343(5) 0.4258(3) 0.074(2) Uani 1 1 d . . .
C209 C -0.3644(9) -1.1625(7) 0.3796(3) 0.096(3) Uani 1 1 d . . .
H20H H -0.2989 -1.1577 0.3476 0.144 Uiso 1 1 calc R . .
H20I H -0.4610 -1.1204 0.3767 0.144 Uiso 1 1 calc R . .
H20J H -0.3750 -1.2277 0.3850 0.144 Uiso 1 1 calc R . .
C210 C -0.3981(9) -1.1446(6) 0.4760(3) 0.081(2) Uani 1 1 d . . .
H21D H -0.3472 -1.1385 0.5060 0.121 Uiso 1 1 calc R . .
H21E H -0.4215 -1.2067 0.4775 0.121 Uiso 1 1 calc R . .
H21F H -0.4892 -1.0953 0.4768 0.121 Uiso 1 1 calc R . .
C211 C -0.2683(11) -1.0390(6) 0.4196(4) 0.118(4) Uani 1 1 d . . .
H21A H -0.2136 -1.0291 0.4479 0.176 Uiso 1 1 calc R . .
H21B H -0.3611 -0.9911 0.4209 0.176 Uiso 1 1 calc R . .
H21C H -0.2095 -1.0339 0.3860 0.176 Uiso 1 1 calc R . .
C301 C 0.5419(12) -1.5948(6) 0.1925(3) 0.120(4) Uani 1 1 d . . .
H30C H 0.6005 -1.6556 0.2039 0.180 Uiso 1 1 calc R . .
H30D H 0.4842 -1.5613 0.2229 0.180 Uiso 1 1 calc R . .
H30E H 0.6075 -1.5569 0.1749 0.180 Uiso 1 1 calc R . .
C302 C 0.4396(7) -1.6110(4) 0.1552(2) 0.0522(16) Uani 1 1 d . . .
C304 C 0.2510(16) -1.6398(8) 0.1192(11) 0.208(13) Uani 1 1 d . . .
H30F H 0.1532 -1.6525 0.1152 0.249 Uiso 1 1 calc R . .
C305 C 0.2932(11) -1.6198(6) 0.1658(6) 0.134(6) Uani 1 1 d . . .
H30A H 0.2332 -1.6158 0.2007 0.161 Uiso 1 1 calc R . .
C303 C 0.3620(17) -1.6444(6) 0.0801(5) 0.144(7) Uani 1 1 d . . .
H30J H 0.3613 -1.6619 0.0432 0.172 Uiso 1 1 calc R . .
C306 C 0.4805(8) -1.6267(4) 0.1016(2) 0.0557(17) Uani 1 1 d . . .
H30B H 0.5797 -1.6275 0.0824 0.067 Uiso 1 1 calc R . .
C307 C 0.0951(7) -1.4546(4) 0.1044(3) 0.0507(16) Uani 1 1 d . . .
C308 C -0.1751(6) -1.3862(5) 0.0845(2) 0.0516(16) Uani 1 1 d . . .
C309 C -0.1728(11) -1.2965(6) 0.0532(5) 0.119(4) Uani 1 1 d . . .
H30G H -0.1313 -1.2551 0.0725 0.179 Uiso 1 1 calc R . .
H30H H -0.2733 -1.2646 0.0470 0.179 Uiso 1 1 calc R . .
H30I H -0.1123 -1.3115 0.0197 0.179 Uiso 1 1 calc R . .
C310 C -0.2118(11) -1.4554(7) 0.0514(5) 0.141(5) Uani 1 1 d . . .
H31D H -0.1911 -1.5179 0.0685 0.212 Uiso 1 1 calc R . .
H31E H -0.1523 -1.4576 0.0174 0.212 Uiso 1 1 calc R . .
H31F H -0.3163 -1.4364 0.0465 0.212 Uiso 1 1 calc R . .
C311 C -0.2745(10) -1.3661(13) 0.1329(4) 0.205(9) Uani 1 1 d . . .
H31A H -0.2804 -1.4255 0.1517 0.308 Uiso 1 1 calc R . .
H31B H -0.3726 -1.3330 0.1247 0.308 Uiso 1 1 calc R . .
H31C H -0.2370 -1.3265 0.1548 0.308 Uiso 1 1 calc R . .
C401 C 0.9371(10) -1.7396(5) 0.2779(4) 0.094(3) Uani 1 1 d . . .
H40H H 1.0199 -1.7817 0.2578 0.141 Uiso 1 1 calc R . .
H40I H 0.8467 -1.7367 0.2621 0.141 Uiso 1 1 calc R . .
H40J H 0.9262 -1.7638 0.3139 0.141 Uiso 1 1 calc R . .
C402 C 0.9656(7) -1.6422(5) 0.2776(3) 0.0614(18) Uani 1 1 d . . .
C403 C 1.0383(7) -1.6070(5) 0.3129(3) 0.070(2) Uani 1 1 d . . .
H40B H 1.0815 -1.6422 0.3437 0.084 Uiso 1 1 calc R . .
C404 C 1.0487(8) -1.5148(6) 0.2957(3) 0.081(2) Uani 1 1 d . . .
H40A H 1.1031 -1.4745 0.3116 0.097 Uiso 1 1 calc R . .
C405 C 0.9755(8) -1.4917(6) 0.2503(3) 0.071(2) Uani 1 1 d . . .
H40C H 0.9700 -1.4327 0.2284 0.085 Uiso 1 1 calc R . .
C406 C 0.9238(7) -1.5711(5) 0.2393(3) 0.0638(19) Uani 1 1 d . . .
H40G H 0.8706 -1.5770 0.2089 0.077 Uiso 1 1 calc R . .
C407 C 0.6911(7) -1.5904(4) 0.3393(2) 0.0490(15) Uani 1 1 d . . .
C408 C 0.5086(8) -1.6971(5) 0.3706(3) 0.0624(18) Uani 1 1 d . . .
C409 C 0.4400(9) -1.7124(6) 0.3217(3) 0.091(3) Uani 1 1 d . . .
H40D H 0.3894 -1.6513 0.3077 0.137 Uiso 1 1 calc R . .
H40E H 0.3693 -1.7518 0.3310 0.137 Uiso 1 1 calc R . .
H40F H 0.5175 -1.7439 0.2953 0.137 Uiso 1 1 calc R . .
C410 C 0.5961(9) -1.7894(5) 0.3919(3) 0.077(2) Uani 1 1 d . . .
H41D H 0.6380 -1.7773 0.4231 0.115 Uiso 1 1 calc R . .
H41E H 0.6757 -1.8178 0.3653 0.115 Uiso 1 1 calc R . .
H41F H 0.5312 -1.8326 0.4011 0.115 Uiso 1 1 calc R . .
C411 C 0.3948(10) -1.6448(6) 0.4121(4) 0.098(3) Uani 1 1 d . . .
H41A H 0.4433 -1.6347 0.4420 0.147 Uiso 1 1 calc R . .
H41B H 0.3222 -1.6822 0.4233 0.147 Uiso 1 1 calc R . .
H41C H 0.3453 -1.5837 0.3978 0.147 Uiso 1 1 calc R . .
C501 C 0.5932(19) -0.9679(10) 0.2778(5) 0.242(11) Uani 1 1 d . . .
H50H H 0.5244 -0.9455 0.3086 0.363 Uiso 1 1 calc R . .
H50I H 0.6847 -0.9476 0.2790 0.363 Uiso 1 1 calc R . .
H50J H 0.6145 -1.0369 0.2774 0.363 Uiso 1 1 calc R . .
C502 C 0.5258(12) -0.9276(6) 0.2293(3) 0.081(3) Uani 1 1 d . . .
C503 C 0.6013(12) -0.8941(5) 0.1924(5) 0.092(3) Uani 1 1 d . . .
H50B H 0.7075 -0.8938 0.1921 0.110 Uiso 1 1 calc R . .
C504 C 0.5210(10) -0.8601(4) 0.1535(3) 0.066(2) Uani 1 1 d . . .
H50C H 0.5582 -0.8298 0.1206 0.080 Uiso 1 1 calc R . .
C505 C 0.3752(10) -0.8694(4) 0.1660(4) 0.085(3) Uani 1 1 d . . .
H50A H 0.2883 -0.8447 0.1465 0.103 Uiso 1 1 calc R . .
C506 C 0.3805(10) -0.9149(5) 0.2193(4) 0.085(3) Uani 1 1 d . . .
H50D H 0.2964 -0.9290 0.2434 0.102 Uiso 1 1 calc R . .
C507 C 0.4214(6) -1.0351(4) 0.1090(2) 0.0426(14) Uani 1 1 d . . .
C508 C 0.2892(7) -1.0888(4) 0.0372(2) 0.0535(16) Uani 1 1 d . . .
C509 C 0.2407(9) -1.0061(6) -0.0007(3) 0.083(2) Uani 1 1 d . . .
H50E H 0.1670 -0.9561 0.0179 0.124 Uiso 1 1 calc R . .
H50F H 0.1982 -1.0278 -0.0292 0.124 Uiso 1 1 calc R . .
H50G H 0.3260 -0.9816 -0.0150 0.124 Uiso 1 1 calc R . .
C510 C 0.1578(10) -1.1194(9) 0.0654(4) 0.129(4) Uani 1 1 d . . .
H51A H 0.1900 -1.1672 0.0923 0.194 Uiso 1 1 calc R . .
H51B H 0.1090 -1.1460 0.0405 0.194 Uiso 1 1 calc R . .
H51C H 0.0888 -1.0648 0.0819 0.194 Uiso 1 1 calc R . .
C511 C 0.3988(9) -1.1669(5) 0.0080(3) 0.085(3) Uani 1 1 d . . .
H51D H 0.4393 -1.2165 0.0328 0.128 Uiso 1 1 calc R . .
H51E H 0.4785 -1.1416 -0.0109 0.128 Uiso 1 1 calc R . .
H51F H 0.3497 -1.1933 -0.0169 0.128 Uiso 1 1 calc R . .
P1 P 1.1831(3) -1.9228(2) 0.39160(10) 0.0946(8) Uani 1 1 d . . .
P2 P 0.0631(2) -1.22442(13) -0.10233(10) 0.0743(6) Uani 1 1 d . . .
F1 F 1.2104(11) -2.0282(5) 0.3770(4) 0.205(4) Uani 1 1 d . . .
F2 F 1.1508(8) -1.9439(6) 0.4518(2) 0.160(3) Uani 1 1 d . . .
F3 F 1.0148(6) -1.9030(6) 0.3876(3) 0.158(3) Uani 1 1 d . . .
F4 F 1.2118(7) -1.8934(7) 0.3336(2) 0.174(3) Uani 1 1 d . . .
F5 F 1.1654(7) -1.8159(5) 0.4071(3) 0.148(2) Uani 1 1 d . . .
F6 F 1.3514(6) -1.9390(5) 0.3969(3) 0.149(2) Uani 1 1 d . . .
F7 F 0.127(2) -1.2321(14) -0.0551(6) 0.434(12) Uani 1 1 d . . .
F8 F 0.2164(7) -1.2448(5) -0.1306(6) 0.284(8) Uani 1 1 d . . .
F9 F -0.0101(10) -1.2206(9) -0.1503(3) 0.242(5) Uani 1 1 d . . .
F10 F 0.0660(9) -1.1220(4) -0.1077(6) 0.255(6) Uani 1 1 d . . .
F11 F 0.0672(8) -1.3282(4) -0.0987(5) 0.214(5) Uani 1 1 d . . .
F12 F -0.0951(7) -1.2009(5) -0.0761(3) 0.150(3) Uani 1 1 d . . .

loop_
_atom_site_aniso_label
_atom_site_aniso_U_11
_atom_site_aniso_U_22
_atom_site_aniso_U_33
_atom_site_aniso_U_23
_atom_site_aniso_U_13
_atom_site_aniso_U_12
Mn1 0.0392(5) 0.0380(5) 0.0393(5) 0.0075(4) -0.0020(4) -0.0082(4)
Mn2 0.0559(7) 0.0952(8) 0.0407(5) 0.0120(5) -0.0021(5) -0.0199(6)
Mn3 0.0393(5) 0.0317(5) 0.0837(7) -0.0046(5) -0.0194(5) -0.0038(4)
Mn4 0.0444(6) 0.0417(5) 0.0511(5) 0.0066(4) -0.0127(4) -0.0070(4)
Mn5 0.0535(6) 0.0293(4) 0.0400(5) 0.0040(4) -0.0084(4) -0.0103(4)
O1 0.046(3) 0.060(3) 0.112(4) -0.006(3) -0.013(3) 0.002(2)
O201 0.085(4) 0.078(4) 0.088(4) 0.020(3) 0.003(3) -0.016(3)
O301 0.087(4) 0.064(3) 0.084(4) 0.005(3) -0.006(3) -0.010(3)
O401 0.201(8) 0.106(5) 0.136(6) -0.063(5) -0.094(6) 0.016(5)
O501 0.045(3) 0.078(3) 0.083(3) 0.013(3) -0.007(3) -0.008(3)
N2 0.056(3) 0.069(4) 0.046(3) 0.010(3) 0.002(3) -0.013(3)
N3 0.050(3) 0.043(3) 0.067(4) 0.000(3) -0.019(3) -0.001(2)
N4 0.048(3) 0.050(3) 0.053(3) 0.010(3) -0.007(3) -0.006(3)
N5 0.052(3) 0.037(3) 0.054(3) 0.009(2) -0.004(2) -0.010(2)
N201 0.059(4) 0.085(4) 0.053(3) 0.023(3) 0.000(3) -0.013(3)
N202 0.060(4) 0.073(4) 0.070(4) -0.005(3) 0.004(3) -0.013(3)
N301 0.048(3) 0.042(3) 0.072(4) -0.005(3) -0.015(3) -0.003(2)
N302 0.040(3) 0.050(3) 0.065(3) 0.008(3) -0.018(3) -0.008(2)
N401 0.080(5) 0.059(4) 0.091(5) -0.014(4) -0.042(4) 0.004(3)
N402 0.050(3) 0.041(3) 0.074(4) 0.016(3) -0.001(3) -0.006(3)
N501 0.047(3) 0.039(3) 0.051(3) 0.003(2) -0.011(2) -0.009(2)
N502 0.046(3) 0.055(3) 0.046(3) -0.001(3) -0.007(3) -0.006(2)
C2 0.047(4) 0.066(4) 0.056(4) 0.009(3) -0.007(3) -0.016(3)
C3 0.034(3) 0.033(3) 0.070(4) 0.003(3) -0.011(3) -0.001(3)
C4 0.042(4) 0.041(3) 0.049(3) 0.006(3) -0.005(3) -0.013(3)
C5 0.051(4) 0.035(3) 0.045(3) 0.001(3) -0.008(3) -0.003(3)
C6 0.082(8) 0.090(7) 0.234(15) -0.004(8) -0.008(8) 0.004(6)
C7 0.040(7) 0.179(14) 0.86(6) -0.26(2) -0.090(15) 0.024(8)
C8 0.073(6) 0.103(8) 0.167(11) -0.006(8) -0.015(7) 0.004(6)
C9 0.113(11) 0.164(13) 0.39(3) 0.079(16) -0.124(14) -0.050(9)
C201 0.33(2) 0.146(12) 0.176(14) -0.085(11) -0.140(16) 0.082(14)
C202 0.043(5) 0.158(9) 0.068(5) -0.050(6) -0.005(4) 0.009(5)
C203 0.140(10) 0.100(7) 0.132(9) -0.008(7) -0.089(8) -0.032(7)
C204 0.094(9) 0.35(2) 0.073(7) -0.069(11) -0.025(6) -0.046(11)
C205 0.115(8) 0.118(8) 0.049(5) 0.022(5) -0.005(5) -0.038(6)
C206 0.107(8) 0.154(9) 0.054(5) 0.009(6) -0.038(5) -0.003(7)
C207 0.061(5) 0.077(5) 0.054(4) 0.002(4) 0.007(4) -0.026(4)
C208 0.065(5) 0.067(5) 0.078(5) 0.006(4) 0.014(4) -0.003(4)
C209 0.075(6) 0.112(7) 0.081(6) 0.010(5) -0.004(5) 0.010(5)
C210 0.069(5) 0.095(6) 0.074(5) -0.012(4) 0.018(4) -0.020(4)
C211 0.106(8) 0.069(6) 0.163(10) 0.016(6) 0.024(7) -0.016(5)
C301 0.200(11) 0.064(5) 0.084(6) 0.002(5) -0.086(7) 0.027(6)
C302 0.060(4) 0.030(3) 0.055(4) 0.007(3) 0.000(3) 0.006(3)
C304 0.105(10) 0.031(5) 0.52(4) 0.020(12) -0.149(17) -0.022(6)
C305 0.082(7) 0.040(5) 0.235(14) 0.055(7) 0.079(8) 0.012(5)
C303 0.210(14) 0.038(5) 0.190(13) -0.046(7) -0.155(12) 0.034(8)
C306 0.068(4) 0.035(3) 0.053(4) 0.001(3) -0.010(3) 0.009(3)
C307 0.043(4) 0.037(3) 0.075(4) 0.000(3) -0.016(3) -0.010(3)
C308 0.029(3) 0.065(4) 0.058(4) 0.016(3) -0.010(3) -0.006(3)
C309 0.114(8) 0.077(6) 0.184(11) 0.052(7) -0.089(8) -0.030(5)
C310 0.097(8) 0.101(7) 0.241(14) -0.037(8) -0.109(9) -0.001(6)
C311 0.040(5) 0.46(3) 0.073(6) 0.048(11) 0.007(5) 0.002(9)
C401 0.097(7) 0.057(5) 0.109(7) -0.008(5) 0.017(5) 0.005(4)
C402 0.045(4) 0.059(4) 0.068(4) 0.002(4) 0.004(3) 0.006(3)
C403 0.043(4) 0.078(5) 0.081(5) 0.021(4) -0.017(4) 0.004(4)
C404 0.046(4) 0.098(6) 0.107(6) 0.004(5) -0.025(4) -0.025(4)
C405 0.052(4) 0.084(5) 0.072(5) 0.027(4) -0.001(4) -0.016(4)
C406 0.045(4) 0.086(5) 0.051(4) 0.007(4) -0.003(3) 0.001(4)
C407 0.054(4) 0.035(3) 0.048(3) 0.000(3) 0.000(3) 0.007(3)
C408 0.055(4) 0.056(4) 0.075(5) 0.012(4) 0.000(4) -0.016(3)
C409 0.083(6) 0.097(6) 0.102(7) 0.025(5) -0.029(5) -0.036(5)
C410 0.084(6) 0.054(4) 0.094(6) 0.026(4) -0.019(5) -0.022(4)
C411 0.090(6) 0.084(6) 0.110(7) -0.005(5) 0.040(5) -0.028(5)
C501 0.31(2) 0.190(14) 0.181(13) -0.118(11) -0.172(15) 0.125(14)
C502 0.109(8) 0.054(5) 0.071(5) -0.028(4) -0.020(5) 0.008(5)
C503 0.116(8) 0.039(4) 0.129(8) -0.015(5) -0.038(7) -0.022(5)
C504 0.095(6) 0.028(3) 0.076(5) 0.005(3) -0.009(5) -0.016(4)
C505 0.092(6) 0.030(3) 0.130(8) -0.029(4) -0.063(6) 0.026(4)
C506 0.095(7) 0.032(4) 0.110(7) -0.025(4) 0.061(6) -0.013(4)
C507 0.040(3) 0.040(3) 0.045(3) 0.004(3) -0.003(3) -0.008(3)
C508 0.051(4) 0.058(4) 0.051(4) -0.010(3) -0.013(3) -0.006(3)
C509 0.091(6) 0.089(6) 0.067(5) -0.006(4) -0.034(4) -0.005(5)
C510 0.087(7) 0.251(14) 0.083(6) -0.008(8) -0.001(5) -0.108(8)
C511 0.073(5) 0.077(5) 0.103(6) -0.042(5) -0.022(5) 0.001(4)
P1 0.0789(17) 0.126(2) 0.0790(16) -0.0242(15) 0.0136(13) -0.0300(15)
P2 0.0464(11) 0.0531(11) 0.1283(19) -0.0075(12) -0.0253(12) -0.0126(9)
F1 0.268(10) 0.132(6) 0.230(9) -0.075(6) -0.071(8) -0.040(6)
F2 0.169(6) 0.203(7) 0.099(4) 0.015(5) 0.010(4) -0.044(5)
F3 0.084(4) 0.272(9) 0.128(5) 0.019(5) 0.003(3) -0.076(5)
F4 0.118(5) 0.313(10) 0.078(4) -0.001(5) 0.028(3) -0.043(6)
F5 0.135(5) 0.127(5) 0.164(6) -0.029(4) 0.035(4) -0.020(4)
F6 0.084(4) 0.181(6) 0.172(6) -0.065(5) -0.011(4) -0.003(4)
F7 0.50(3) 0.61(3) 0.354(18) 0.069(19) -0.34(2) -0.31(2)
F8 0.055(4) 0.124(6) 0.63(2) 0.050(9) 0.058(8) -0.006(4)
F9 0.182(8) 0.431(17) 0.103(5) 0.028(8) -0.026(5) -0.054(9)
F10 0.161(7) 0.069(4) 0.511(19) -0.038(7) 0.094(9) -0.043(4)
F11 0.129(6) 0.062(3) 0.451(15) 0.021(6) -0.060(7) -0.014(3)
F12 0.116(5) 0.142(5) 0.182(6) -0.065(5) 0.062(4) -0.036(4)

loop_
_atom_type_symbol
_atom_type_description
_atom_type_scat_dispersion_real
_atom_type_scat_dispersion_imag
_atom_type_scat_source
C C 0.0033 0.0016 'International Tables Vol C Tables 4.2.6.8 and 6.1.1.4'
H H 0.0000 0.0000 'International Tables Vol C Tables 4.2.6.8 and 6.1.1.4'
N N 0.0061 0.0033 'International Tables Vol C Tables 4.2.6.8 and 6.1.1.4'
O O 0.0106 0.0060 'International Tables Vol C Tables 4.2.6.8 and 6.1.1.4'
F F 0.0171 0.0103 'International Tables Vol C Tables 4.2.6.8 and 6.1.1.4'
P P 0.1023 0.0942 'International Tables Vol C Tables 4.2.6.8 and 6.1.1.4'
Mn Mn 0.3368 0.7283 'International Tables Vol C Tables 4.2.6.8 and 6.1.1.4'

loop_
_geom_angle_atom_site_label_1
_geom_angle_atom_site_label_2
_geom_angle_atom_site_label_3
_geom_angle
_geom_angle_site_symmetry_1
_geom_angle_site_symmetry_3
_geom_angle_publ_flag
N5 Mn1 N3 114.5(2) . . ?
N5 Mn1 N2 128.5(2) . . ?
N3 Mn1 N2 115.2(2) . . ?
N5 Mn1 N4 94.86(19) . . ?
N3 Mn1 N4 96.31(19) . . ?
N2 Mn1 N4 92.5(2) . . ?
N5 Mn1 O1 86.66(18) . . ?
N3 Mn1 O1 85.89(19) . . ?
N2 Mn1 O1 84.1(2) . . ?
N4 Mn1 O1 176.52(19) . . ?
N201 Mn2 C207 98.6(3) . . ?
N201 Mn2 C2 97.7(3) . . ?
C207 Mn2 C2 90.4(3) . . ?
N201 Mn2 C206 95.8(3) . . ?
C207 Mn2 C206 135.4(3) . . ?
C2 Mn2 C206 129.0(3) . . ?
N201 Mn2 C202 118.8(3) . . ?
C207 Mn2 C202 141.9(3) . . ?
C2 Mn2 C202 91.6(3) . . ?
C206 Mn2 C202 39.93(10) . . ?
N201 Mn2 C205 110.2(3) . . ?
C207 Mn2 C205 96.7(3) . . ?
C2 Mn2 C205 149.7(3) . . ?
C206 Mn2 C205 38.90(10) . . ?
C202 Mn2 C205 65.00(12) . . ?
N201 Mn2 C203 157.0(3) . . ?
C207 Mn2 C203 103.9(3) . . ?
C2 Mn2 C203 86.8(3) . . ?
C206 Mn2 C203 64.73(12) . . ?
C202 Mn2 C203 38.35(10) . . ?
C205 Mn2 C203 62.94(12) . . ?
N201 Mn2 C204 146.1(3) . . ?
C207 Mn2 C204 81.8(3) . . ?
C2 Mn2 C204 116.2(3) . . ?
C206 Mn2 C204 63.73(12) . . ?
C202 Mn2 C204 63.41(12) . . ?
C205 Mn2 C204 37.10(9) . . ?
C203 Mn2 C204 36.86(9) . . ?
N301 Mn3 C307 94.4(3) . . ?
N301 Mn3 C3 97.3(3) . . ?
C307 Mn3 C3 91.7(3) . . ?
N301 Mn3 C304 134.4(8) . . ?
C307 Mn3 C304 87.8(4) . . ?
C3 Mn3 C304 128.2(8) . . ?
N301 Mn3 C303 101.1(5) . . ?
C307 Mn3 C303 109.6(4) . . ?
C3 Mn3 C303 150.4(3) . . ?
C304 Mn3 C303 37.4(6) . . ?
N301 Mn3 C306 96.8(3) . . ?
C307 Mn3 C306 147.4(3) . . ?
C3 Mn3 C306 116.9(2) . . ?
C304 Mn3 C306 62.8(5) . . ?
C303 Mn3 C306 38.1(4) . . ?
N301 Mn3 C305 160.4(3) . . ?
C307 Mn3 C305 102.3(3) . . ?
C3 Mn3 C305 92.4(5) . . ?
C304 Mn3 C305 38.0(6) . . ?
C303 Mn3 C305 63.8(6) . . ?
C306 Mn3 C305 63.6(3) . . ?
N301 Mn3 C302 125.4(2) . . ?
C307 Mn3 C302 140.1(3) . . ?
C3 Mn3 C302 86.4(2) . . ?
C304 Mn3 C302 63.4(5) . . ?
C303 Mn3 C302 64.1(3) . . ?
C306 Mn3 C302 38.2(2) . . ?
C305 Mn3 C302 38.2(3) . . ?
N401 Mn4 C407 96.7(3) . . ?
N401 Mn4 C4 94.2(3) . . ?
C407 Mn4 C4 87.4(2) . . ?
N401 Mn4 C405 120.0(3) . . ?
C407 Mn4 C405 143.3(3) . . ?
C4 Mn4 C405 91.6(3) . . ?
N401 Mn4 C404 95.4(3) . . ?
C407 Mn4 C404 143.3(3) . . ?
C4 Mn4 C404 126.0(3) . . ?
C405 Mn4 C404 39.3(3) . . ?
N401 Mn4 C403 106.5(3) . . ?
C407 Mn4 C403 104.5(3) . . ?
C4 Mn4 C403 154.4(3) . . ?
C405 Mn4 C403 65.3(3) . . ?
C404 Mn4 C403 38.8(3) . . ?
N401 Mn4 C406 158.2(3) . . ?
C407 Mn4 C406 104.6(3) . . ?
C4 Mn4 C406 91.5(2) . . ?
C405 Mn4 C406 38.7(3) . . ?
C404 Mn4 C406 64.5(3) . . ?
C403 Mn4 C406 63.8(3) . . ?
N401 Mn4 C402 141.8(3) . . ?
C407 Mn4 C402 86.4(3) . . ?
C4 Mn4 C402 124.0(3) . . ?
C405 Mn4 C402 64.1(3) . . ?
C404 Mn4 C402 63.4(3) . . ?
C403 Mn4 C402 37.2(3) . . ?
C406 Mn4 C402 37.8(2) . . ?
N501 Mn5 C507 97.4(2) . . ?
N501 Mn5 C5 98.3(2) . . ?
C507 Mn5 C5 88.0(2) . . ?
N501 Mn5 C502 111.8(3) . . ?
C507 Mn5 C502 149.9(3) . . ?
C5 Mn5 C502 94.4(3) . . ?
N501 Mn5 C504 103.8(3) . . ?
C507 Mn5 C504 106.4(3) . . ?
C5 Mn5 C504 151.6(3) . . ?
C502 Mn5 C504 60.9(3) . . ?
N501 Mn5 C506 150.0(4) . . ?
C507 Mn5 C506 112.1(4) . . ?
C5 Mn5 C506 88.1(3) . . ?
C502 Mn5 C506 38.3(3) . . ?
C504 Mn5 C506 63.9(3) . . ?
N501 Mn5 C505 140.9(3) . . ?
C507 Mn5 C505 87.8(3) . . ?
C5 Mn5 C505 120.7(3) . . ?
C502 Mn5 C505 65.3(3) . . ?
C504 Mn5 C505 38.6(3) . . ?
C506 Mn5 C505 41.0(3) . . ?
N501 Mn5 C503 91.8(3) . . ?
C507 Mn5 C503 142.7(3) . . ?
C5 Mn5 C503 126.4(4) . . ?
C502 Mn5 C503 34.6(3) . . ?
C504 Mn5 C503 36.5(3) . . ?
C506 Mn5 C503 61.7(4) . . ?
C505 Mn5 C503 63.6(3) . . ?
C7 O1 C8 112.4(7) . . ?
C7 O1 Mn1 122.8(7) . . ?
C8 O1 Mn1 119.1(5) . . ?
C2 N2 Mn1 174.0(6) . . ?
C3 N3 Mn1 171.5(5) . . ?
C4 N4 Mn1 168.2(5) . . ?
C5 N5 Mn1 166.4(5) . . ?
O201 N201 Mn2 175.7(6) . . ?
C207 N202 C208 176.4(8) . . ?
O301 N301 Mn3 177.3(5) . . ?
C307 N302 C308 173.9(6) . . ?
O401 N401 Mn4 179.2(7) . . ?
C407 N402 C408 178.3(7) . . ?
O501 N501 Mn5 175.1(5) . . ?
C507 N502 C508 176.4(6) . . ?
N2 C2 Mn2 177.1(6) . . ?
N3 C3 Mn3 177.0(5) . . ?
N4 C4 Mn4 175.2(5) . . ?
N5 C5 Mn5 178.0(5) . . ?
C6 C7 O1 157.4(14) . . ?
C9 C8 O1 110.5(12) . . ?
C201 C202 C203 130.3(10) . . ?
C201 C202 C206 121.4(10) . . ?
C203 C202 C206 108.0 . . ?
C201 C202 Mn2 125.0(8) . . ?
C203 C202 Mn2 75.7(2) . . ?
C206 C202 Mn2 69.2(2) . . ?
C202 C203 C204 108.0 . . ?
C202 C203 Mn2 66.0(2) . . ?
C204 C203 Mn2 73.7(2) . . ?
C205 C204 C203 108.0 . . ?
C205 C204 Mn2 68.1(2) . . ?
C203 C204 Mn2 69.5(2) . . ?
C204 C205 C206 108.0 . . ?
C204 C205 Mn2 74.8(2) . . ?
C206 C205 Mn2 66.2(2) . . ?
C205 C206 C202 108.0 . . ?
C205 C206 Mn2 74.9(2) . . ?
C202 C206 Mn2 70.9(2) . . ?
N202 C207 Mn2 178.3(6) . . ?
N202 C208 C211 107.3(7) . . ?
N202 C208 C210 107.0(6) . . ?
C211 C208 C210 112.0(7) . . ?
N202 C208 C209 106.9(6) . . ?
C211 C208 C209 113.7(8) . . ?
C210 C208 C209 109.8(7) . . ?
C306 C302 C305 106.5(9) . . ?
C306 C302 C301 124.3(7) . . ?
C305 C302 C301 129.1(10) . . ?
C306 C302 Mn3 69.9(3) . . ?
C305 C302 Mn3 70.2(5) . . ?
C301 C302 Mn3 127.7(4) . . ?
C303 C304 C305 110.9(11) . . ?
C303 C304 Mn3 72.0(8) . . ?
C305 C304 Mn3 72.8(6) . . ?
C304 C305 C302 106.8(11) . . ?
C304 C305 Mn3 69.2(8) . . ?
C302 C305 Mn3 71.7(4) . . ?
C304 C303 C306 107.1(12) . . ?
C304 C303 Mn3 70.5(7) . . ?
C306 C303 Mn3 71.7(4) . . ?
C303 C306 C302 108.7(9) . . ?
C303 C306 Mn3 70.2(5) . . ?
C302 C306 Mn3 71.9(3) . . ?
N302 C307 Mn3 176.4(6) . . ?
N302 C308 C311 108.2(6) . . ?
N302 C308 C310 108.6(6) . . ?
C311 C308 C310 113.8(9) . . ?
N302 C308 C309 106.4(5) . . ?
C311 C308 C309 110.3(9) . . ?
C310 C308 C309 109.3(7) . . ?
C403 C402 C406 108.5(7) . . ?
C403 C402 C401 127.2(7) . . ?
C406 C402 C401 124.3(8) . . ?
C403 C402 Mn4 69.1(4) . . ?
C406 C402 Mn4 69.2(4) . . ?
C401 C402 Mn4 128.5(5) . . ?
C402 C403 C404 108.0(6) . . ?
C402 C403 Mn4 73.7(4) . . ?
C404 C403 Mn4 69.0(4) . . ?
C403 C404 C405 108.2(7) . . ?
C403 C404 Mn4 72.2(4) . . ?
C405 C404 Mn4 70.2(4) . . ?
C406 C405 C404 107.1(7) . . ?
C406 C405 Mn4 72.8(4) . . ?
C404 C405 Mn4 70.5(4) . . ?
C405 C406 C402 108.1(7) . . ?
C405 C406 Mn4 68.5(4) . . ?
C402 C406 Mn4 73.0(4) . . ?
N402 C407 Mn4 178.9(6) . . ?
N402 C408 C411 107.3(6) . . ?
N402 C408 C410 107.9(6) . . ?
C411 C408 C410 111.6(6) . . ?
N402 C408 C409 106.2(6) . . ?
C411 C408 C409 112.0(7) . . ?
C410 C408 C409 111.5(7) . . ?
C503 C502 C506 111.3(9) . . ?
C503 C502 C501 120.3(13) . . ?
C506 C502 C501 128.3(13) . . ?
C503 C502 Mn5 74.1(5) . . ?
C506 C502 Mn5 71.7(5) . . ?
C501 C502 Mn5 124.9(6) . . ?
C502 C503 C504 111.1(10) . . ?
C502 C503 Mn5 71.3(5) . . ?
C504 C503 Mn5 70.8(5) . . ?
C503 C504 C505 110.7(8) . . ?
C503 C504 Mn5 72.7(4) . . ?
C505 C504 Mn5 71.5(4) . . ?
C504 C505 C506 101.7(6) . . ?
C504 C505 Mn5 70.0(4) . . ?
C506 C505 Mn5 69.3(3) . . ?
C502 C506 C505 105.1(7) . . ?
C502 C506 Mn5 70.0(4) . . ?
C505 C506 Mn5 69.8(4) . . ?
N502 C507 Mn5 177.2(5) . . ?
N502 C508 C510 107.1(6) . . ?
N502 C508 C511 107.7(5) . . ?
C510 C508 C511 113.7(7) . . ?
N502 C508 C509 108.1(5) . . ?
C510 C508 C509 110.7(7) . . ?
C511 C508 C509 109.3(6) . . ?
F4 P1 F1 91.1(5) . . ?
F4 P1 F3 90.6(4) . . ?
F1 P1 F3 93.5(5) . . ?
F4 P1 F6 89.9(4) . . ?
F1 P1 F6 88.8(5) . . ?
F3 P1 F6 177.7(4) . . ?
F4 P1 F2 175.3(5) . . ?
F1 P1 F2 93.6(5) . . ?
F3 P1 F2 88.9(4) . . ?
F6 P1 F2 90.4(4) . . ?
F4 P1 F5 89.0(5) . . ?
F1 P1 F5 176.5(5) . . ?
F3 P1 F5 90.0(4) . . ?
F6 P1 F5 87.7(4) . . ?
F2 P1 F5 86.2(4) . . ?
F7 P2 F9 176.3(8) . . ?
F7 P2 F10 90.4(8) . . ?
F9 P2 F10 92.6(7) . . ?
F7 P2 F11 89.9(9) . . ?
F9 P2 F11 87.2(6) . . ?
F10 P2 F11 177.2(5) . . ?
F7 P2 F8 87.7(9) . . ?
F9 P2 F8 94.7(7) . . ?
F10 P2 F8 86.9(4) . . ?
F11 P2 F8 90.3(4) . . ?
F7 P2 F12 94.8(9) . . ?
F9 P2 F12 82.8(5) . . ?
F10 P2 F12 91.7(4) . . ?
F11 P2 F12 91.1(4) . . ?
F8 P2 F12 177.1(7) . . ?

loop_
_geom_bond_atom_site_label_1
_geom_bond_atom_site_label_2
_geom_bond_distance
_geom_bond_site_symmetry_2
_geom_bond_publ_flag
Mn1 N5 2.098(5) . ?
Mn1 N3 2.106(6) . ?
Mn1 N2 2.112(5) . ?
Mn1 N4 2.173(5) . ?
Mn1 O1 2.324(4) . ?
Mn2 N201 1.656(7) . ?
Mn2 C207 1.915(8) . ?
Mn2 C2 1.946(7) . ?
Mn2 C206 2.068(6) . ?
Mn2 C202 2.090(6) . ?
Mn2 C205 2.183(6) . ?
Mn2 C203 2.217(6) . ?
Mn2 C204 2.272(6) . ?
Mn3 N301 1.656(6) . ?
Mn3 C307 1.917(6) . ?
Mn3 C3 1.931(7) . ?
Mn3 C304 2.098(11) . ?
Mn3 C303 2.117(9) . ?
Mn3 C306 2.135(6) . ?
Mn3 C305 2.143(9) . ?
Mn3 C302 2.162(6) . ?
Mn4 N401 1.629(7) . ?
Mn4 C407 1.906(7) . ?
Mn4 C4 1.937(6) . ?
Mn4 C405 2.106(7) . ?
Mn4 C404 2.110(7) . ?
Mn4 C403 2.153(6) . ?
Mn4 C406 2.162(7) . ?
Mn4 C402 2.211(7) . ?
Mn5 N501 1.655(5) . ?
Mn5 C507 1.910(6) . ?
Mn5 C5 1.937(6) . ?
Mn5 C502 2.113(7) . ?
Mn5 C504 2.123(6) . ?
Mn5 C506 2.136(7) . ?
Mn5 C505 2.142(6) . ?
Mn5 C503 2.146(8) . ?
O1 C7 1.349(13) . ?
O1 C8 1.494(11) . ?
O201 N201 1.176(8) . ?
O301 N301 1.172(7) . ?
O401 N401 1.178(8) . ?
O501 N501 1.156(6) . ?
N2 C2 1.140(8) . ?
N3 C3 1.140(7) . ?
N4 C4 1.153(7) . ?
N5 C5 1.149(7) . ?
N202 C207 1.137(9) . ?
N202 C208 1.474(10) . ?
N302 C307 1.149(7) . ?
N302 C308 1.465(7) . ?
N402 C407 1.144(7) . ?
N402 C408 1.469(8) . ?
N502 C507 1.148(7) . ?
N502 C508 1.461(8) . ?
C6 C7 1.128(13) . ?
C8 C9 1.394(16) . ?
C201 C202 1.347(16) . ?
C202 C203 1.4200 . ?
C202 C206 1.4200 . ?
C203 C204 1.4200 . ?
C204 C205 1.4200 . ?
C205 C206 1.4200 . ?
C208 C211 1.486(11) . ?
C208 C210 1.521(10) . ?
C208 C209 1.523(11) . ?
C301 C302 1.507(11) . ?
C302 C306 1.407(9) . ?
C302 C305 1.408(12) . ?
C304 C303 1.35(2) . ?
C304 C305 1.38(2) . ?
C303 C306 1.388(13) . ?
C308 C311 1.466(11) . ?
C308 C310 1.482(11) . ?
C308 C309 1.505(9) . ?
C401 C402 1.507(10) . ?
C402 C403 1.392(10) . ?
C402 C406 1.417(9) . ?
C403 C404 1.417(10) . ?
C404 C405 1.418(10) . ?
C405 C406 1.415(10) . ?
C408 C411 1.516(10) . ?
C408 C410 1.519(9) . ?
C408 C409 1.537(11) . ?
C501 C502 1.503(14) . ?
C502 C503 1.267(12) . ?
C502 C506 1.392(12) . ?
C503 C504 1.336(11) . ?
C504 C505 1.408(11) . ?
C505 C506 1.497(12) . ?
C508 C510 1.506(10) . ?
C508 C511 1.508(9) . ?
C508 C509 1.532(9) . ?
P1 F4 1.546(6) . ?
P1 F1 1.556(7) . ?
P1 F3 1.558(6) . ?
P1 F6 1.569(6) . ?
P1 F2 1.574(6) . ?
P1 F5 1.596(7) . ?
P2 F7 1.417(10) . ?
P2 F9 1.483(8) . ?
P2 F10 1.501(6) . ?
P2 F11 1.504(6) . ?
P2 F8 1.505(7) . ?
P2 F12 1.527(6) . ?
